data_4114287
loop_
_publ_author_name
'Jian-Ping Lang'
'Qing-Feng Xu'
'Zhong-Ning Chen'
'Brendan F. Abrahams'

_publ_contact_author_email jplang@suda.edu.cn
_publ_contact_author_fax 86-512-65224783
_publ_contact_author_phone 86-512-65213506
_publ_section_title
;
 Assembly of a Supramolecular Cube, [(Cp*WS3Cu3)8Cl8(CN)12Li4] from a
 Preformed Incomplete Cubane-like Compound [PPh4][Cp*WS3(CuCN)3]
;
_journal_name_full 'Journal of the American Chemical Society'
_journal_page_first 12682
_journal_page_last 12683
_journal_paper_doi 10.1021/ja036995d
_journal_volume 125
_journal_year 2003
_chemical_formula_moiety 'C37 H35 Cu3 N3 P S3 W '
_chemical_formula_sum 'C37 H35 Cu3 N3 P S3 W'
_chemical_formula_weight 1023.35
_space_group_IT_number 2
_symmetry_cell_setting triclinic
_symmetry_Int_Tables_number 2
_symmetry_space_group_name_Hall '-P 1'
_symmetry_space_group_name_H-M 'P -1'
_audit_creation_date 2003-06-23
_audit_creation_method 'by CrystalStructure v3.16'
_cell_angle_alpha 101.404(11)
_cell_angle_beta 98.752(11)
_cell_angle_gamma 91.087(9)
_cell_formula_units_Z 2
_cell_length_a 9.716(7)
_cell_length_b 13.917(9)
_cell_length_c 14.745(10)
_cell_measurement_reflns_used 4773
_cell_measurement_temperature 193.1
_cell_measurement_theta_max 27.5
_cell_measurement_theta_min 3.0
_cell_volume 1929(2)
_computing_cell_refinement CrystalClear
_computing_data_collection CrystalClear
_computing_data_reduction CrystalStructure
_computing_publication_material 'CrystalStructure Ver. 3.16'
_computing_structure_refinement CRYSTALS
_computing_structure_solution 'DIRDIF99 (PATTY)'
_diffrn_detector_area_resol_mean 7.31
_diffrn_measured_fraction_theta_full 0.9580
_diffrn_measured_fraction_theta_max 0.9580
_diffrn_measurement_device_type 'Rigaku Mercury'
_diffrn_measurement_method \w
_diffrn_radiation_type 'Mo K\a'
_diffrn_radiation_wavelength 0.7107
_diffrn_reflns_av_R_equivalents 0.070
_diffrn_reflns_limit_h_max 12
_diffrn_reflns_limit_h_min -10
_diffrn_reflns_limit_k_max 18
_diffrn_reflns_limit_k_min -18
_diffrn_reflns_limit_l_max 18
_diffrn_reflns_limit_l_min -19
_diffrn_reflns_number 15600
_diffrn_reflns_theta_full 27.48
_diffrn_reflns_theta_max 27.48
_exptl_absorpt_coefficient_mu 4.840
_exptl_absorpt_correction_T_max 0.785
_exptl_absorpt_correction_T_min 0.502
_exptl_absorpt_correction_type multi-scan
_exptl_absorpt_process_details 'Jacobson, R. (1998) Private communication'
_exptl_crystal_colour red
_exptl_crystal_density_diffrn 1.762
_exptl_crystal_description prism
_exptl_crystal_F_000 1004.00
_exptl_crystal_size_max 0.15
_exptl_crystal_size_mid 0.05
_exptl_crystal_size_min 0.05
_refine_diff_density_max 2.71
_refine_diff_density_min -1.41
_refine_ls_extinction_method none
_refine_ls_goodness_of_fit_ref 1.059
_refine_ls_hydrogen_treatment refall
_refine_ls_number_parameters 388
_refine_ls_number_reflns 3579
_refine_ls_R_factor_gt 0.0590
_refine_ls_shift/su_max 0.0000
_refine_ls_structure_factor_coef F
_refine_ls_weighting_details 'w = 1/[0.0001Fo^2^ + 1.0000\s^2^(Fo) + 0.0100]'
_refine_ls_weighting_scheme calc
_refine_ls_wR_factor_ref 0.0640
_reflns_number_gt 3579
_reflns_number_total 8488
_reflns_threshold_expression F^2^>2.0\s(F^2^)
_cod_data_source_file ja036995dsi20030701_095012.cif
_cod_data_source_block '__L02091008b'
_cod_original_cell_volume 1929.2(23)
_cod_original_sg_symbol_H-M 'P -1 '
_cod_original_formula_sum 'C37 H35 Cu3 N3 P S3 W '
_cod_database_code 4114287

loop_
_symmetry_equiv_pos_as_xyz
x,y,z
-x,-y,-z

loop_
_atom_site_label
_atom_site_type_symbol
_atom_site_fract_x
_atom_site_fract_y
_atom_site_fract_z
_atom_site_U_iso_or_equiv
_atom_site_adp_type
_atom_site_occupancy
_atom_site_symmetry_multiplicity
_atom_site_calc_flag
W(1) W 0.24015(8) 0.28167(6) 0.05049(6) 0.0221(2) Uani 1.00 1 d
Cu(1) Cu -0.0131(3) 0.2526(2) -0.0530(2) 0.0449(8) Uani 1.00 1 d
Cu(2) Cu 0.1847(2) 0.0879(2) 0.0165(2) 0.0372(7) Uani 1.00 1 d
Cu(3) Cu 0.0472(3) 0.2553(2) 0.1584(2) 0.0590(10) Uani 1.00 1 d
S(1) S 0.1790(5) 0.1802(3) -0.0917(3) 0.0288(12) Uani 1.00 1 d
S(2) S 0.0501(5) 0.3715(3) 0.0728(3) 0.0284(12) Uani 1.00 1 d
S(3) S 0.2546(5) 0.1825(3) 0.1588(4) 0.0306(12) Uani 1.00 1 d
P(1) P 0.3127(5) 0.1645(4) 0.5653(4) 0.0291(13) Uani 1.00 1 d
N(1) N -0.260(2) 0.2723(13) -0.1963(13) 0.047(4) Uiso 1.00 1 d
N(2) N 0.102(2) -0.126(2) -0.050(2) 0.072(6) Uiso 1.00 1 d
N(3) N -0.087(3) 0.305(2) 0.334(2) 0.082(7) Uiso 1.00 1 d
C(1) C -0.169(2) 0.2617(13) -0.1426(13) 0.031(4) Uiso 1.00 1 d
C(2) C 0.145(2) -0.050(2) -0.014(1) 0.039(5) Uiso 1.00 1 d
C(3) C -0.042(2) 0.288(1) 0.267(1) 0.035(4) Uiso 1.00 1 d
C(4) C 0.348(2) 0.4291(13) 0.0297(13) 0.028(4) Uiso 1.00 1 d
C(5) C 0.408(2) 0.3493(13) -0.0258(13) 0.027(4) Uiso 1.00 1 d
C(6) C 0.483(2) 0.2978(13) 0.0409(13) 0.030(4) Uiso 1.00 1 d
C(7) C 0.467(2) 0.339(2) 0.128(2) 0.039(5) Uiso 1.00 1 d
C(8) C 0.383(2) 0.420(1) 0.125(1) 0.036(4) Uiso 1.00 1 d
C(9) C 0.266(2) 0.5083(13) -0.007(1) 0.034(4) Uiso 1.00 1 d
C(10) C 0.408(2) 0.336(2) -0.126(1) 0.042(5) Uiso 1.00 1 d
C(11) C 0.566(2) 0.208(2) 0.010(2) 0.045(5) Uiso 1.00 1 d
C(12) C 0.541(3) 0.312(2) 0.219(2) 0.058(6) Uiso 1.00 1 d
C(13) C 0.344(2) 0.493(2) 0.211(2) 0.048(5) Uiso 1.00 1 d
C(14) C 0.470(2) 0.2136(12) 0.5365(11) 0.023(4) Uani 1.00 1 d
C(15) C 0.508(2) 0.184(2) 0.449(2) 0.040(6) Uani 1.00 1 d
C(16) C 0.628(2) 0.2212(13) 0.4240(12) 0.031(5) Uani 1.00 1 d
C(17) C 0.709(2) 0.289(1) 0.492(1) 0.039(6) Uani 1.00 1 d
C(18) C 0.674(2) 0.323(2) 0.582(2) 0.049(7) Uani 1.00 1 d
C(19) C 0.552(2) 0.284(1) 0.5986(13) 0.039(6) Uani 1.00 1 d
C(20) C 0.360(2) 0.0938(12) 0.6567(13) 0.027(5) Uani 1.00 1 d
C(21) C 0.490(2) 0.104(2) 0.704(1) 0.044(6) Uani 1.00 1 d
C(22) C 0.521(2) 0.049(2) 0.774(2) 0.045(7) Uani 1.00 1 d
C(23) C 0.423(2) -0.011(2) 0.7928(13) 0.044(6) Uani 1.00 1 d
C(24) C 0.292(2) -0.018(2) 0.749(2) 0.050(7) Uani 1.00 1 d
C(25) C 0.257(2) 0.033(1) 0.6771(12) 0.032(5) Uani 1.00 1 d
C(26) C 0.209(2) 0.269(1) 0.6063(13) 0.034(5) Uani 1.00 1 d
C(27) C 0.223(3) 0.354(2) 0.571(2) 0.059(8) Uani 1.00 1 d
C(28) C 0.153(3) 0.433(2) 0.609(2) 0.061(8) Uani 1.00 1 d
C(29) C 0.066(2) 0.431(2) 0.675(2) 0.057(8) Uani 1.00 1 d
C(30) C 0.055(2) 0.344(2) 0.704(2) 0.059(8) Uani 1.00 1 d
C(31) C 0.125(2) 0.266(2) 0.672(2) 0.040(6) Uani 1.00 1 d
C(32) C 0.218(2) 0.084(2) 0.4609(13) 0.034(5) Uani 1.00 1 d
C(33) C 0.237(2) -0.020(2) 0.446(2) 0.043(6) Uani 1.00 1 d
C(34) C 0.181(2) -0.073(2) 0.364(1) 0.041(6) Uani 1.00 1 d
C(35) C 0.107(2) -0.036(2) 0.293(1) 0.042(6) Uani 1.00 1 d
C(36) C 0.084(2) 0.066(2) 0.312(2) 0.047(7) Uani 1.00 1 d
C(37) C 0.141(2) 0.123(1) 0.395(2) 0.043(6) Uani 1.00 1 d
H(1) H 0.451(2) 0.135(2) 0.403(2) 0.050(7) Uiso 1.00 1 c
H(2) H 0.654(2) 0.2003(13) 0.3638(12) 0.041(6) Uiso 1.00 1 c
H(3) H 0.793(2) 0.315(1) 0.478(1) 0.050(7) Uiso 1.00 1 c
H(4) H 0.731(2) 0.371(2) 0.628(2) 0.058(7) Uiso 1.00 1 c
H(5) H 0.525(2) 0.306(1) 0.6582(13) 0.050(7) Uiso 1.00 1 c
H(6) H 0.560(2) 0.144(2) 0.690(1) 0.052(6) Uiso 1.00 1 c
H(7) H 0.613(2) 0.052(2) 0.808(2) 0.055(7) Uiso 1.00 1 c
H(8) H 0.446(2) -0.048(2) 0.8399(13) 0.053(7) Uiso 1.00 1 c
H(9) H 0.222(2) -0.057(2) 0.765(2) 0.066(9) Uiso 1.00 1 c
H(10) H 0.165(2) 0.027(1) 0.6426(12) 0.037(5) Uiso 1.00 1 c
H(11) H 0.281(3) 0.357(2) 0.525(2) 0.078(10) Uiso 1.00 1 c
H(12) H 0.158(3) 0.491(2) 0.583(2) 0.075(9) Uiso 1.00 1 c
H(13) H 0.019(2) 0.488(2) 0.699(2) 0.070(9) Uiso 1.00 1 c
H(14) H -0.003(2) 0.342(2) 0.750(2) 0.073(10) Uiso 1.00 1 c
H(15) H 0.116(2) 0.207(2) 0.695(2) 0.049(6) Uiso 1.00 1 c
H(16) H 0.290(2) -0.048(2) 0.493(2) 0.049(6) Uiso 1.00 1 c
H(17) H 0.193(2) -0.142(2) 0.353(1) 0.049(6) Uiso 1.00 1 c
H(18) H 0.070(2) -0.076(2) 0.234(1) 0.048(6) Uiso 1.00 1 c
H(19) H 0.032(2) 0.093(2) 0.264(2) 0.057(7) Uiso 1.00 1 c
H(20) H 0.123(2) 0.191(1) 0.407(2) 0.048(6) Uiso 1.00 1 c
H(21) H 0.236(2) 0.5528(13) 0.042(1) 0.041(5) Uiso 1.00 1 c
H(22) H 0.325(2) 0.5426(13) -0.037(1) 0.041(5) Uiso 1.00 1 c
H(23) H 0.188(2) 0.4793(13) -0.051(1) 0.041(5) Uiso 1.00 1 c
H(24) H 0.374(2) 0.271(2) -0.156(1) 0.050(6) Uiso 1.00 1 c
H(25) H 0.351(2) 0.382(2) -0.153(1) 0.050(6) Uiso 1.00 1 c
H(26) H 0.501(2) 0.345(2) -0.136(1) 0.050(6) Uiso 1.00 1 c
H(27) H 0.510(2) 0.156(2) -0.032(2) 0.054(6) Uiso 1.00 1 c
H(28) H 0.641(2) 0.227(2) -0.018(2) 0.054(6) Uiso 1.00 1 c
H(29) H 0.604(2) 0.185(2) 0.065(2) 0.054(6) Uiso 1.00 1 c
H(30) H 0.517(3) 0.246(2) 0.219(2) 0.069(8) Uiso 1.00 1 c
H(31) H 0.639(3) 0.320(2) 0.220(2) 0.069(8) Uiso 1.00 1 c
H(32) H 0.516(3) 0.354(2) 0.273(2) 0.069(8) Uiso 1.00 1 c
H(33) H 0.429(2) 0.524(2) 0.247(2) 0.058(7) Uiso 1.00 1 c
H(34) H 0.285(2) 0.541(2) 0.193(2) 0.058(7) Uiso 1.00 1 c
H(35) H 0.300(2) 0.456(2) 0.247(2) 0.058(7) Uiso 1.00 1 c

loop_
_atom_site_aniso_label
_atom_site_aniso_U_11
_atom_site_aniso_U_22
_atom_site_aniso_U_33
_atom_site_aniso_U_12
_atom_site_aniso_U_13
_atom_site_aniso_U_23
W(1) 0.0183(3) 0.0184(3) 0.0309(4) 0.0029(2) 0.0087(3) 0.0044(3)
Cu(1) 0.0324(13) 0.044(2) 0.049(2) 0.0127(11) -0.0054(12) -0.0062(13)
Cu(2) 0.0331(13) 0.0240(12) 0.058(2) 0.0062(10) 0.0165(12) 0.0095(12)
Cu(3) 0.073(2) 0.058(2) 0.070(2) 0.042(2) 0.051(2) 0.038(2)
S(1) 0.029(2) 0.033(2) 0.024(2) 0.004(2) 0.007(2) 0.003(2)
S(2) 0.024(2) 0.028(2) 0.036(3) 0.009(2) 0.010(2) 0.008(2)
S(3) 0.028(2) 0.027(2) 0.042(3) 0.003(2) 0.011(2) 0.013(2)
P(1) 0.031(2) 0.028(2) 0.030(3) 0.005(2) 0.008(2) 0.006(2)
C(14) 0.025(8) 0.028(9) 0.014(8) 0.001(7) -0.002(7) 0.007(7)
C(15) 0.045(12) 0.043(12) 0.038(12) 0.018(10) -0.005(9) 0.025(10)
C(16) 0.049(11) 0.032(10) 0.021(9) 0.010(9) 0.025(9) 0.009(8)
C(17) 0.058(13) 0.031(10) 0.035(11) 0.015(9) 0.025(10) 0.011(9)
C(18) 0.040(12) 0.037(12) 0.07(2) -0.005(9) 0.011(11) 0.002(11)
C(19) 0.07(1) 0.033(11) 0.026(10) 0.006(10) 0.023(10) 0.008(9)
C(20) 0.025(8) 0.024(9) 0.031(10) -0.002(7) 0.003(7) 0.006(8)
C(21) 0.050(13) 0.051(13) 0.028(11) -0.006(10) -0.002(9) 0.008(10)
C(22) 0.052(13) 0.042(12) 0.044(13) 0.008(10) 0.009(11) 0.015(10)
C(23) 0.06(1) 0.045(12) 0.021(10) 0.027(11) 0.017(10) -0.002(9)
C(24) 0.041(12) 0.07(2) 0.05(2) 0.018(11) 0.025(11) 0.032(12)
C(25) 0.023(9) 0.056(12) 0.012(9) 0.007(8) -0.001(7) 0.001(8)
C(26) 0.037(10) 0.031(10) 0.026(10) -0.020(8) 0.007(8) -0.016(8)
C(27) 0.09(2) 0.038(12) 0.07(2) 0.028(12) 0.07(2) 0.012(11)
C(28) 0.06(2) 0.024(11) 0.10(2) 0.016(10) 0.03(2) 0.013(12)
C(29) 0.046(13) 0.042(13) 0.09(2) 0.008(10) 0.038(13) 0.004(13)
C(30) 0.048(13) 0.034(11) 0.10(2) 0.013(10) 0.05(1) -0.002(12)
C(31) 0.037(11) 0.037(11) 0.049(13) 0.002(9) 0.007(10) 0.015(10)
C(32) 0.023(9) 0.049(12) 0.027(10) -0.006(8) 0.006(8) -0.004(9)
C(33) 0.044(12) 0.039(12) 0.039(12) 0.011(9) -0.008(10) 0.002(10)
C(34) 0.033(10) 0.06(1) 0.029(11) 0.013(10) 0.004(9) 0.007(10)
C(35) 0.032(10) 0.06(1) 0.029(11) -0.006(9) 0.003(8) -0.004(10)
C(36) 0.038(11) 0.040(12) 0.06(2) -0.001(9) -0.005(11) 0.026(11)
C(37) 0.021(9) 0.032(11) 0.07(2) -0.011(8) -0.015(9) 0.007(10)

loop_
_atom_type_symbol
_atom_type_description
_atom_type_scat_dispersion_real
_atom_type_scat_dispersion_imag
_atom_type_scat_source
C C 0.003 0.002
;
International Tables for Crystallography
(1992, Vol. C, Tables 4.2.6.8 and 6.1.1.4)
;
H H 0.000 0.000
;
International Tables for Crystallography
(1992, Vol. C, Table 6.1.1.4)
;
Cu Cu 0.320 1.265
;
International Tables for Crystallography
(1992, Vol. C, Tables 4.2.6.8 and 6.1.1.4)
;
N N 0.006 0.003
;
International Tables for Crystallography
(1992, Vol. C, Tables 4.2.6.8 and 6.1.1.4)
;
P P 0.102 0.094
;
International Tables for Crystallography
(1992, Vol. C, Tables 4.2.6.8 and 6.1.1.4)
;
S S 0.125 0.123
;
International Tables for Crystallography
(1992, Vol. C, Tables 4.2.6.8 and 6.1.1.4)
;
W W -0.849 6.872
;
International Tables for Crystallography
(1992, Vol. C, Tables 4.2.6.8 and 6.1.1.4)
;

loop_
_geom_angle_atom_site_label_1
_geom_angle_atom_site_label_2
_geom_angle_atom_site_label_3
_geom_angle
_geom_angle_publ_flag
Cu(1) W(1) Cu(2) 74.68(8) yes
Cu(1) W(1) Cu(3) 69.88(9) yes
Cu(1) W(1) S(1) 53.05(13) yes
Cu(1) W(1) S(2) 52.77(12) yes
Cu(1) W(1) S(3) 108.48(13) yes
Cu(1) W(1) C(4) 109.4(4) yes
Cu(1) W(1) C(5) 112.7(4) yes
Cu(1) W(1) C(6) 143.0(5) yes
Cu(1) W(1) C(7) 167.5(6) yes
Cu(1) W(1) C(8) 134.6(5) yes
Cu(2) W(1) Cu(3) 74.74(9) yes
Cu(2) W(1) S(1) 52.9(1) yes
Cu(2) W(1) S(2) 113.61(13) yes
Cu(2) W(1) S(3) 53.02(12) yes
Cu(2) W(1) C(4) 155.3(4) yes
Cu(2) W(1) C(5) 120.4(4) yes
Cu(2) W(1) C(6) 104.2(4) yes
Cu(2) W(1) C(7) 116.5(5) yes
Cu(2) W(1) C(8) 150.6(5) yes
Cu(3) W(1) S(1) 108.3(1) yes
Cu(3) W(1) S(2) 52.7(2) yes
Cu(3) W(1) S(3) 53.4(1) yes
Cu(3) W(1) C(4) 129.9(4) yes
Cu(3) W(1) C(5) 164.9(4) yes
Cu(3) W(1) C(6) 146.6(5) yes
Cu(3) W(1) C(7) 117.2(6) yes
Cu(3) W(1) C(8) 108.8(5) yes
S(1) W(1) S(2) 105.0(2) yes
S(1) W(1) S(3) 105.9(2) yes
S(1) W(1) C(4) 108.9(4) yes
S(1) W(1) C(5) 83.5(4) yes
S(1) W(1) C(6) 95.9(4) yes
S(1) W(1) C(7) 128.0(5) yes
S(1) W(1) C(8) 141.4(6) yes
S(2) W(1) S(3) 105.2(2) yes
S(2) W(1) C(4) 85.9(4) yes
S(2) W(1) C(5) 116.0(4) yes
S(2) W(1) C(6) 142.2(4) yes
S(2) W(1) C(7) 121.9(5) yes
S(2) W(1) C(8) 89.1(5) yes
S(3) W(1) C(4) 139.1(4) yes
S(3) W(1) C(5) 133.7(4) yes
S(3) W(1) C(6) 98.6(5) yes
S(3) W(1) C(7) 83.6(6) yes
S(3) W(1) C(8) 104.6(5) yes
C(4) W(1) C(5) 35.0(6) yes
C(4) W(1) C(6) 57.3(6) yes
C(4) W(1) C(7) 58.1(7) yes
C(4) W(1) C(8) 35.2(7) yes
C(5) W(1) C(6) 35.2(6) yes
C(5) W(1) C(7) 57.6(7) yes
C(5) W(1) C(8) 58.2(7) yes
C(6) W(1) C(7) 32.6(7) yes
C(6) W(1) C(8) 56.3(6) yes
C(7) W(1) C(8) 35.0(7) yes
S(1) Cu(1) S(2) 108.1(2) yes
S(1) Cu(1) C(1) 122.3(6) yes
S(1) Cu(1) W(1) 54.35(12) yes
S(2) Cu(1) C(1) 121.6(6) yes
S(2) Cu(1) W(1) 54.57(13) yes
C(1) Cu(1) W(1) 162.4(6) yes
S(1) Cu(2) S(3) 109.2(2) yes
S(1) Cu(2) C(2) 122.9(7) yes
S(1) Cu(2) W(1) 54.30(12) yes
S(3) Cu(2) C(2) 127.8(7) yes
S(3) Cu(2) W(1) 54.9(1) yes
C(2) Cu(2) W(1) 177.2(7) yes
S(2) Cu(3) S(3) 107.3(2) yes
S(2) Cu(3) C(3) 115.8(7) yes
S(2) Cu(3) W(1) 53.9(1) yes
S(3) Cu(3) C(3) 123.4(6) yes
S(3) Cu(3) W(1) 54.2(2) yes
C(3) Cu(3) W(1) 154.2(6) yes
Cu(1) S(1) W(1) 72.6(2) yes
Cu(1) S(1) Cu(2) 93.0(2) yes
Cu(2) S(1) W(1) 72.8(2) yes
Cu(1) S(2) W(1) 72.7(2) yes
Cu(1) S(2) Cu(3) 87.0(2) yes
Cu(3) S(2) W(1) 73.4(2) yes
Cu(2) S(3) W(1) 72.0(2) yes
Cu(2) S(3) Cu(3) 92.4(2) yes
Cu(3) S(3) W(1) 72.4(2) yes
C(14) P(1) C(20) 108.8(8) yes
C(14) P(1) C(26) 107.5(9) yes
C(14) P(1) C(32) 109.0(8) yes
C(20) P(1) C(26) 111.1(9) yes
C(20) P(1) C(32) 109.3(9) yes
C(26) P(1) C(32) 111.1(8) yes
Cu(1) C(1) N(1) 176.1(18) yes
Cu(2) C(2) N(2) 163.2(21) yes
Cu(3) C(3) N(3) 175.9(21) yes
C(5) C(4) C(8) 106.8(16) yes
C(5) C(4) C(9) 125.5(17) yes
C(5) C(4) W(1) 73.0(10) yes
C(8) C(4) C(9) 127.7(16) yes
C(8) C(4) W(1) 70.4(11) yes
C(9) C(4) W(1) 123.0(12) yes
C(6) C(5) C(10) 129.2(16) yes
C(6) C(5) W(1) 72.4(11) yes
C(10) C(5) W(1) 127.0(12) yes
C(10) C(5) C(4) 125.0(17) yes
C(4) C(5) C(6) 105.2(15) yes
C(4) C(5) W(1) 72.0(11) yes
C(7) C(6) C(11) 126.8(19) yes
C(7) C(6) W(1) 72.8(12) yes
C(11) C(6) W(1) 121.4(12) yes
C(11) C(6) C(5) 122.2(17) yes
C(5) C(6) C(7) 111.0(17) yes
C(5) C(6) W(1) 72.4(10) yes
C(8) C(7) C(12) 124.3(19) yes
C(8) C(7) W(1) 70.9(11) yes
C(12) C(7) W(1) 126.0(16) yes
C(12) C(7) C(6) 127.1(19) yes
C(6) C(7) C(8) 108.2(19) yes
C(6) C(7) W(1) 74.6(11) yes
C(13) C(8) W(1) 121.7(14) yes
C(13) C(8) C(4) 125.0(18) yes
C(13) C(8) C(7) 126.0(19) yes
C(4) C(8) W(1) 74.4(10) yes
C(4) C(8) C(7) 108.8(17) yes
C(7) C(8) W(1) 74.1(11) yes
H(21) C(9) H(22) 109.5(24) no
H(21) C(9) H(23) 109.5(24) no
H(21) C(9) C(4) 110.3(22) no
H(22) C(9) H(23) 109.5(26) no
H(22) C(9) C(4) 108.4(20) no
H(23) C(9) C(4) 109.6(20) no
H(24) C(10) H(25) 109.5(25) no
H(24) C(10) H(26) 109.5(27) no
H(24) C(10) C(5) 109.4(24) no
H(25) C(10) H(26) 109.5(30) no
H(25) C(10) C(5) 111.2(22) no
H(26) C(10) C(5) 107.8(20) no
H(27) C(11) H(28) 109.5(29) no
H(27) C(11) H(29) 109.5(29) no
H(27) C(11) C(6) 112.2(22) no
H(28) C(11) H(29) 109.5(28) no
H(28) C(11) C(6) 108.9(23) no
H(29) C(11) C(6) 107.2(23) no
H(30) C(12) H(31) 109.5(33) no
H(30) C(12) H(32) 109.5(36) no
H(30) C(12) C(7) 108.9(24) no
H(31) C(12) H(32) 109.5(29) no
H(31) C(12) C(7) 108.0(29) no
H(32) C(12) C(7) 111.5(27) no
H(33) C(13) H(34) 109.5(28) no
H(33) C(13) H(35) 109.5(30) no
H(33) C(13) C(8) 107.5(24) no
H(34) C(13) H(35) 109.5(30) no
H(34) C(13) C(8) 112.6(24) no
H(35) C(13) C(8) 108.3(23) no
C(15) C(14) C(19) 117.5(18) yes
C(15) C(14) P(1) 121.4(13) yes
C(19) C(14) P(1) 121.0(15) yes
C(16) C(15) H(1) 118.2(25) no
C(16) C(15) C(14) 122.7(16) yes
H(1) C(15) C(14) 119.1(25) no
C(17) C(16) H(2) 121.4(23) no
C(17) C(16) C(15) 116.4(18) yes
H(2) C(16) C(15) 122.2(20) no
C(18) C(17) H(3) 117.8(20) no
C(18) C(17) C(16) 123.1(20) yes
H(3) C(17) C(16) 119.1(23) no
C(19) C(18) H(4) 122.1(29) no
C(19) C(18) C(17) 115.9(18) yes
H(4) C(18) C(17) 122.0(28) no
H(5) C(19) C(14) 118.2(24) no
H(5) C(19) C(18) 117.6(22) no
C(14) C(19) C(18) 124.2(19) yes
C(21) C(20) C(25) 121.9(19) yes
C(21) C(20) P(1) 119.4(16) yes
C(25) C(20) P(1) 118.7(13) yes
C(22) C(21) H(6) 120.5(24) no
C(22) C(21) C(20) 117.3(21) yes
H(6) C(21) C(20) 122.2(26) no
C(23) C(22) H(7) 119.1(28) no
C(23) C(22) C(21) 121.0(20) yes
H(7) C(22) C(21) 119.9(28) no
C(24) C(23) H(8) 117.8(28) no
C(24) C(23) C(22) 122.2(22) yes
H(8) C(23) C(22) 120.0(25) no
C(25) C(24) H(9) 119.4(24) no
C(25) C(24) C(23) 118.7(22) yes
H(9) C(24) C(23) 121.9(28) no
H(10) C(25) C(20) 120.4(23) no
H(10) C(25) C(24) 120.9(23) no
C(20) C(25) C(24) 118.7(16) yes
C(27) C(26) C(31) 120.2(19) yes
C(27) C(26) P(1) 117.9(17) yes
C(31) C(26) P(1) 121.9(16) yes
C(28) C(27) H(11) 122.2(28) no
C(28) C(27) C(26) 116.5(24) yes
H(11) C(27) C(26) 121.2(25) no
C(29) C(28) H(12) 118.1(28) no
C(29) C(28) C(27) 124.0(24) yes
H(12) C(28) C(27) 117.6(32) no
C(30) C(29) H(13) 123.0(32) no
C(30) C(29) C(28) 115.8(21) yes
H(13) C(29) C(28) 121.2(31) no
C(31) C(30) H(14) 120.8(27) no
C(31) C(30) C(29) 122.2(25) yes
H(14) C(30) C(29) 117.0(25) no
H(15) C(31) C(26) 119.2(23) no
H(15) C(31) C(30) 119.6(27) no
C(26) C(31) C(30) 121.2(22) yes
C(33) C(32) C(37) 121.2(17) yes
C(33) C(32) P(1) 119.6(14) yes
C(37) C(32) P(1) 118.9(15) yes
C(34) C(33) H(16) 122.5(24) no
C(34) C(33) C(32) 117.0(20) yes
H(16) C(33) C(32) 120.5(21) no
C(35) C(34) H(17) 118.1(21) no
C(35) C(34) C(33) 124.3(22) yes
H(17) C(34) C(33) 117.5(24) no
C(36) C(35) H(18) 121.2(25) no
C(36) C(35) C(34) 116.9(18) yes
H(18) C(35) C(34) 121.9(26) no
C(37) C(36) H(19) 120.8(24) no
C(37) C(36) C(35) 120.6(20) yes
H(19) C(36) C(35) 118.5(23) no
H(20) C(37) C(32) 121.1(23) no
H(20) C(37) C(36) 119.1(25) no
C(32) C(37) C(36) 119.8(19) yes

loop_
_geom_bond_atom_site_label_1
_geom_bond_atom_site_label_2
_geom_bond_distance
_geom_bond_publ_flag
W(1) Cu(1) 2.668(3) yes
W(1) Cu(2) 2.672(2) yes
W(1) Cu(3) 2.701(4) yes
W(1) S(1) 2.272(4) yes
W(1) S(2) 2.278(5) yes
W(1) S(3) 2.299(6) yes
W(1) C(4) 2.38(2) yes
W(1) C(5) 2.39(2) yes
W(1) C(6) 2.39(2) yes
W(1) C(7) 2.37(2) yes
W(1) C(8) 2.33(2) yes
Cu(1) S(1) 2.235(5) yes
Cu(1) S(2) 2.226(5) yes
Cu(1) C(1) 1.88(2) yes
Cu(2) S(1) 2.233(6) yes
Cu(2) S(3) 2.244(5) yes
Cu(2) C(2) 1.90(2) yes
Cu(3) S(2) 2.242(6) yes
Cu(3) S(3) 2.273(6) yes
Cu(3) C(3) 1.91(2) yes
P(1) C(14) 1.81(2) yes
P(1) C(20) 1.83(2) yes
P(1) C(26) 1.84(2) yes
P(1) C(32) 1.83(2) yes
N(1) C(1) 1.12(3) yes
N(2) C(2) 1.13(3) yes
N(3) C(3) 1.12(4) yes
C(4) C(5) 1.43(2) yes
C(4) C(8) 1.42(3) yes
C(4) C(9) 1.51(3) yes
C(5) C(6) 1.45(3) yes
C(5) C(10) 1.46(3) yes
C(6) C(7) 1.33(3) yes
C(6) C(11) 1.54(3) yes
C(7) C(8) 1.41(3) yes
C(7) C(12) 1.53(3) yes
C(8) C(13) 1.56(3) yes
C(9) H(21) 0.95(3) no
C(9) H(22) 0.95(3) no
C(9) H(23) 0.95(2) no
C(10) H(24) 0.95(3) no
C(10) H(25) 0.95(3) no
C(10) H(26) 0.95(3) no
C(11) H(27) 0.95(3) no
C(11) H(28) 0.95(3) no
C(11) H(29) 0.95(3) no
C(12) H(30) 0.95(4) no
C(12) H(31) 0.95(4) no
C(12) H(32) 0.95(4) no
C(13) H(33) 0.95(3) no
C(13) H(34) 0.95(3) no
C(13) H(35) 0.95(4) no
C(14) C(15) 1.39(3) yes
C(14) C(19) 1.35(2) yes
C(15) C(16) 1.40(3) yes
C(15) H(1) 0.95(3) no
C(16) C(17) 1.37(2) yes
C(16) H(2) 0.95(3) no
C(17) C(18) 1.42(3) yes
C(17) H(3) 0.95(3) no
C(18) C(19) 1.37(3) yes
C(18) H(4) 0.95(3) no
C(19) H(5) 0.95(3) no
C(20) C(21) 1.33(3) yes
C(20) C(25) 1.40(3) yes
C(21) C(22) 1.40(3) yes
C(21) H(6) 0.95(3) no
C(22) C(23) 1.35(3) yes
C(22) H(7) 0.95(3) no
C(23) C(24) 1.33(3) yes
C(23) H(8) 0.95(3) no
C(24) C(25) 1.40(3) yes
C(24) H(9) 0.95(4) no
C(25) H(10) 0.95(2) no
C(26) C(27) 1.39(3) yes
C(26) C(31) 1.36(3) yes
C(27) C(28) 1.38(3) yes
C(27) H(11) 0.95(4) no
C(28) C(29) 1.39(4) yes
C(28) H(12) 0.95(4) no
C(29) C(30) 1.37(4) yes
C(29) H(13) 0.95(3) no
C(30) C(31) 1.34(3) yes
C(30) H(14) 0.95(4) no
C(31) H(15) 0.95(3) no
C(32) C(33) 1.44(3) yes
C(32) C(37) 1.34(3) yes
C(33) C(34) 1.32(3) yes
C(33) H(16) 0.95(3) no
C(34) C(35) 1.38(3) yes
C(34) H(17) 0.95(3) no
C(35) C(36) 1.42(3) yes
C(35) H(18) 0.95(3) no
C(36) C(37) 1.36(3) yes
C(36) H(19) 0.95(3) no
C(37) H(20) 0.95(3) no
